data_4309544
loop_
_publ_author_name
'Anastasios J. Tasiopoulos'
'Wolfgang Wernsdorfer'
'Khalil A. Abboud'
'George Christou'

_publ_section_title
;
[Mn12O12(OMe)2(O2CPh)16(H2O)2]2- Single-Molecule Magnets and Other Manganese
Compounds from a Reductive Aggregation Procedure
;
_journal_name_full 'Inorganic Chemistry'
_journal_page_first 6324
_journal_page_last 6338
_journal_paper_doi 10.1021/ic050868w
_journal_volume 44
_journal_year 2005
_chemical_formula_sum 'C62 H64 Mn4 O24'
_chemical_formula_weight 1412.89
_chemical_name_systematic
; 
 ? 
;
_space_group_IT_number 2
_symmetry_cell_setting triclinic
_symmetry_space_group_name_Hall '-P 1'
_symmetry_space_group_name_H-M 'P -1'
_atom_sites_solution_hydrogens geom
_atom_sites_solution_primary direct
_atom_sites_solution_secondary difmap
_audit_creation_method SHELXL-97
_cell_angle_alpha 100.433(2)
_cell_angle_beta 94.589(2)
_cell_angle_gamma 98.936(2)
_cell_formula_units_Z 1
_cell_length_a 11.1439(9)
_cell_length_b 11.8189(9)
_cell_length_c 12.4652(10)
_cell_measurement_reflns_used 64
_cell_measurement_temperature 173(2)
_cell_measurement_theta_max 28.0
_cell_measurement_theta_min 2.0
_cell_volume 1585.1(2)
_computing_cell_refinement 'Bruker SMART & SAINT (Bruker 1998)'
_computing_data_collection 'Bruker SMART (Bruker 1998)'
_computing_data_reduction 'Bruker SHELXTL (Bruker 2000)'
_computing_molecular_graphics 'Bruker SHELXTL'
_computing_publication_material 'Bruker SHELXTL'
_computing_structure_refinement 'Bruker SHELXTL'
_computing_structure_solution 'Bruker SHELXTL'
_diffrn_ambient_temperature 173(2)
_diffrn_measured_fraction_theta_full 0.962
_diffrn_measured_fraction_theta_max 0.962
_diffrn_measurement_device_type 'SMART CCD area detector'
_diffrn_measurement_method '\w scans'
_diffrn_radiation_monochromator graphite
_diffrn_radiation_source 'normal-focus sealed tube'
_diffrn_radiation_type MoK\a
_diffrn_radiation_wavelength 0.71073
_diffrn_reflns_av_R_equivalents 0.0541
_diffrn_reflns_av_sigmaI/netI 0.0466
_diffrn_reflns_limit_h_max 14
_diffrn_reflns_limit_h_min -14
_diffrn_reflns_limit_k_max 15
_diffrn_reflns_limit_k_min -15
_diffrn_reflns_limit_l_max 16
_diffrn_reflns_limit_l_min -16
_diffrn_reflns_number 14060
_diffrn_reflns_theta_full 27.50
_diffrn_reflns_theta_max 27.50
_diffrn_reflns_theta_min 1.78
_diffrn_standards_decay_% 0
_diffrn_standards_number 0
_exptl_absorpt_coefficient_mu 0.859
_exptl_absorpt_correction_T_max 0.9170
_exptl_absorpt_correction_T_min 0.8365
_exptl_absorpt_correction_type integration
_exptl_absorpt_process_details 'based on measured indexed crystal faces, SHELXTL (Bruker 1998)'
_exptl_crystal_colour brown
_exptl_crystal_density_diffrn 1.480
_exptl_crystal_density_meas 0
_exptl_crystal_density_method 'not measured'
_exptl_crystal_description cubes
_exptl_crystal_F_000 728
_exptl_crystal_size_max 0.22
_exptl_crystal_size_mid 0.19
_exptl_crystal_size_min 0.11
_refine_diff_density_max 0.322
_refine_diff_density_min -0.403
_refine_diff_density_rms 0.067
_refine_ls_extinction_method none
_refine_ls_goodness_of_fit_ref 1.255
_refine_ls_hydrogen_treatment mixed
_refine_ls_matrix_type full
_refine_ls_number_parameters 422
_refine_ls_number_reflns 7016
_refine_ls_number_restraints 0
_refine_ls_restrained_S_all 1.255
_refine_ls_R_factor_all 0.0535
_refine_ls_R_factor_gt 0.0488
_refine_ls_shift/su_max 0.000
_refine_ls_shift/su_mean 0.000
_refine_ls_structure_factor_coef Fsqd
_refine_ls_weighting_details 'calc w=1/[\s^2^(Fo^2^)+(0.0232P)^2^+1.7222P] where P=(Fo^2^+2Fc^2^)/3'
_refine_ls_weighting_scheme calc
_refine_ls_wR_factor_gt 0.1098
_refine_ls_wR_factor_ref 0.1117
_reflns_number_gt 6540
_reflns_number_total 7016
_reflns_threshold_expression 'I > 2\s(I)'
_cod_data_source_file ic050868wsi20050531_023714_4.cif
_cod_data_source_block ts59
_cod_depositor_comments
;
The following automatic conversions were performed:
'_symmetry_cell_setting' value 'Triclinic' changed to 'triclinic'
according to '/home/saulius/struct/CIF-dictionaries/cif_core.dic'
dictionary named 'cif_core.dic' version 2.4.1 from 2010-06-29.

Automatic conversion script
Id: cif_fix_enum 1527 2010-12-29 10:47:43Z saulius 
;
_cod_database_code 4309544

loop_
_symmetry_equiv_pos_as_xyz
'x, y, z'
'-x, -y, -z'

loop_
_atom_site_label
_atom_site_type_symbol
_atom_site_fract_x
_atom_site_fract_y
_atom_site_fract_z
_atom_site_U_iso_or_equiv
_atom_site_adp_type
_atom_site_occupancy
_atom_site_symmetry_multiplicity
_atom_site_calc_flag
_atom_site_refinement_flags
_atom_site_disorder_assembly
_atom_site_disorder_group
Mn1 Mn 0.43430(3) 0.24299(3) 0.41203(3) 0.01926(10) Uani 1 1 d . . .
O1 O 0.28699(17) 0.24687(16) 0.31117(14) 0.0261(4) Uani 1 1 d . . .
C1 C 0.2356(2) 0.1752(2) 0.2231(2) 0.0249(5) Uani 1 1 d . . .
Mn2 Mn 0.53231(3) 0.52043(3) 0.39418(3) 0.02018(10) Uani 1 1 d . . .
O2 O 0.2546(2) 0.07354(17) 0.19587(17) 0.0364(5) Uani 1 1 d . . .
C2 C 0.1482(2) 0.2221(2) 0.1533(2) 0.0266(5) Uani 1 1 d . . .
O3 O 0.53436(17) 0.25340(16) 0.27320(15) 0.0264(4) Uani 1 1 d . . .
C3 C 0.0500(3) 0.1463(3) 0.0884(2) 0.0325(6) Uani 1 1 d . . .
H3A H 0.0393 0.0649 0.0883 0.039 Uiso 1 1 calc R . .
O4 O 0.51135(17) 0.43104(15) 0.24469(14) 0.0255(4) Uani 1 1 d . . .
C4 C -0.0319(3) 0.1897(3) 0.0240(3) 0.0404(7) Uani 1 1 d . . .
H4A H -0.0991 0.1383 -0.0199 0.049 Uiso 1 1 calc R . .
O5 O 0.31537(18) 0.20129(17) 0.53092(15) 0.0303(4) Uani 1 1 d . . .
C5 C -0.0155(3) 0.3080(3) 0.0238(3) 0.0463(8) Uani 1 1 d . . .
H5A H -0.0724 0.3378 -0.0196 0.056 Uiso 1 1 calc R . .
O6 O 0.57830(17) 0.23339(16) 0.50745(15) 0.0256(4) Uani 1 1 d . . .
C6 C 0.0828(4) 0.3832(3) 0.0862(3) 0.0482(8) Uani 1 1 d . . .
H6A H 0.0945 0.4641 0.0841 0.058 Uiso 1 1 calc R . .
O7 O 0.44483(16) 0.40196(14) 0.45704(13) 0.0210(3) Uani 1 1 d . . .
C7 C 0.1646(3) 0.3406(3) 0.1518(2) 0.0365(7) Uani 1 1 d . . .
H7A H 0.2317 0.3924 0.1956 0.044 Uiso 1 1 calc R . .
O8 O 0.41009(17) 0.07274(16) 0.35733(16) 0.0252(4) Uani 1 1 d . . .
H8 H 0.357(4) 0.061(4) 0.295(3) 0.058(12) Uiso 1 1 d . . .
C8 C 0.5353(2) 0.3283(2) 0.2145(2) 0.0227(5) Uani 1 1 d . . .
O9 O 0.1366(2) 0.3871(2) 0.42083(18) 0.0394(5) Uani 1 1 d . . .
H9 H 0.192(4) 0.356(4) 0.392(3) 0.057(12) Uiso 1 1 d . . .
C9 C 0.5712(2) 0.2989(2) 0.1005(2) 0.0256(5) Uani 1 1 d . . .
O10 O 0.71769(19) 0.46519(19) 0.41499(18) 0.0325(4) Uani 1 1 d . . .
H10 H 0.753(3) 0.503(3) 0.465(3) 0.031(9) Uiso 1 1 d . . .
C10 C 0.5918(3) 0.1870(3) 0.0601(2) 0.0310(6) Uani 1 1 d . . .
H10A H 0.5796 0.1286 0.1034 0.037 Uiso 1 1 calc R . .
O11 O 0.6163(2) 0.64605(17) 0.33173(15) 0.0324(4) Uani 1 1 d . . .
C11 C 0.6301(3) 0.1601(3) -0.0435(2) 0.0401(7) Uani 1 1 d . . .
H11A H 0.6443 0.0836 -0.0711 0.048 Uiso 1 1 calc R . .
O12 O 0.36995(18) 0.59555(16) 0.37149(15) 0.0283(4) Uani 1 1 d . . .
C12 C 0.6473(3) 0.2451(3) -0.1059(2) 0.0416(8) Uani 1 1 d . . .
H12A H 0.6737 0.2267 -0.1766 0.050 Uiso 1 1 calc R . .
C13 C 0.6266(3) 0.3572(3) -0.0668(2) 0.0418(7) Uani 1 1 d . . .
H13A H 0.6385 0.4152 -0.1106 0.050 Uiso 1 1 calc R . .
C14 C 0.5885(3) 0.3841(3) 0.0367(2) 0.0328(6) Uani 1 1 d . . .
H14A H 0.5741 0.4606 0.0639 0.039 Uiso 1 1 calc R . .
C15 C 0.3308(2) 0.2495(2) 0.6302(2) 0.0240(5) Uani 1 1 d . . .
C16 C 0.2872(2) 0.1803(2) 0.7132(2) 0.0245(5) Uani 1 1 d . . .
C17 C 0.2254(3) 0.0663(2) 0.6796(3) 0.0325(6) Uani 1 1 d . . .
H17A H 0.2053 0.0337 0.6036 0.039 Uiso 1 1 calc R . .
C18 C 0.1930(3) 0.0000(3) 0.7577(3) 0.0433(8) Uani 1 1 d . . .
H18A H 0.1504 -0.0780 0.7352 0.052 Uiso 1 1 calc R . .
C19 C 0.2227(3) 0.0477(3) 0.8683(3) 0.0481(9) Uani 1 1 d . . .
H19A H 0.2016 0.0021 0.9215 0.058 Uiso 1 1 calc R . .
C20 C 0.2828(3) 0.1611(4) 0.9014(3) 0.0463(8) Uani 1 1 d . . .
H20A H 0.3025 0.1937 0.9774 0.056 Uiso 1 1 calc R . .
C21 C 0.3149(3) 0.2283(3) 0.8239(2) 0.0346(6) Uani 1 1 d . . .
H21A H 0.3556 0.3069 0.8469 0.041 Uiso 1 1 calc R . .
C22 C 0.6496(2) 0.3071(2) 0.5835(2) 0.0227(5) Uani 1 1 d . . .
C23 C 0.7641(2) 0.2688(2) 0.6235(2) 0.0242(5) Uani 1 1 d . . .
C24 C 0.8552(3) 0.3503(3) 0.6910(2) 0.0313(6) Uani 1 1 d . . .
H24A H 0.8482 0.4306 0.7052 0.038 Uiso 1 1 calc R . .
C25 C 0.9565(3) 0.3142(3) 0.7375(3) 0.0404(7) Uani 1 1 d . . .
H25A H 1.0193 0.3699 0.7831 0.048 Uiso 1 1 calc R . .
C26 C 0.9659(3) 0.1972(3) 0.7176(3) 0.0421(8) Uani 1 1 d . . .
H26A H 1.0339 0.1724 0.7517 0.051 Uiso 1 1 calc R . .
C27 C 0.8774(3) 0.1162(3) 0.6485(3) 0.0399(7) Uani 1 1 d . . .
H27A H 0.8856 0.0362 0.6336 0.048 Uiso 1 1 calc R . .
C28 C 0.7762(3) 0.1515(3) 0.6006(2) 0.0301(6) Uani 1 1 d . . .
H28A H 0.7155 0.0960 0.5524 0.036 Uiso 1 1 calc R . .
C29 C 0.5096(3) 0.0097(2) 0.3377(2) 0.0328(6) Uani 1 1 d . . .
H29A H 0.5402 0.0218 0.2684 0.049 Uiso 0.50(4) 1 calc PR A 1
H29B H 0.4807 -0.0738 0.3335 0.049 Uiso 0.50(4) 1 calc PR A 1
H29C H 0.5755 0.0383 0.3979 0.049 Uiso 0.50(4) 1 calc PR A 1
H29D H 0.5297 -0.0242 0.4016 0.049 Uiso 0.50(4) 1 calc PR A 2
H29E H 0.5813 0.0634 0.3255 0.049 Uiso 0.50(4) 1 calc PR A 2
H29F H 0.4855 -0.0527 0.2728 0.049 Uiso 0.50(4) 1 calc PR A 2
C30 C 0.7971(3) 0.4476(4) 0.3311(3) 0.0531(10) Uani 1 1 d . . .
H30B H 0.8823 0.4673 0.3644 0.080 Uiso 1 1 calc R . .
H30C H 0.7838 0.4979 0.2784 0.080 Uiso 1 1 calc R . .
H30A H 0.7798 0.3657 0.2932 0.080 Uiso 1 1 calc R . .
C31 C 0.0476(4) 0.2965(4) 0.4435(4) 0.0591(10) Uani 1 1 d . . .
H31B H 0.0051 0.2491 0.3742 0.089 Uiso 1 1 calc R . .
H31C H -0.0115 0.3312 0.4872 0.089 Uiso 1 1 calc R . .
H31A H 0.0882 0.2471 0.4845 0.089 Uiso 1 1 calc R . .

loop_
_atom_site_aniso_label
_atom_site_aniso_U_11
_atom_site_aniso_U_22
_atom_site_aniso_U_33
_atom_site_aniso_U_23
_atom_site_aniso_U_13
_atom_site_aniso_U_12
Mn1 0.02280(19) 0.01588(18) 0.01797(18) 0.00132(13) 0.00029(14) 0.00326(14)
O1 0.0290(9) 0.0244(9) 0.0222(9) -0.0013(7) -0.0026(7) 0.0065(8)
C1 0.0246(12) 0.0246(13) 0.0225(12) 0.0013(10) 0.0016(10) -0.0002(10)
Mn2 0.0273(2) 0.01637(18) 0.01645(18) 0.00206(13) 0.00320(14) 0.00353(14)
O2 0.0431(12) 0.0252(10) 0.0355(11) -0.0051(8) -0.0113(9) 0.0097(9)
C2 0.0318(14) 0.0274(13) 0.0194(12) 0.0028(10) 0.0018(10) 0.0041(11)
O3 0.0337(10) 0.0221(9) 0.0247(9) 0.0051(7) 0.0066(8) 0.0066(8)
C3 0.0359(15) 0.0283(14) 0.0299(14) 0.0033(11) -0.0033(12) 0.0010(12)
O4 0.0362(10) 0.0206(9) 0.0194(8) 0.0020(7) 0.0027(7) 0.0064(8)
C4 0.0397(17) 0.0417(18) 0.0339(16) 0.0060(13) -0.0107(13) -0.0019(14)
O5 0.0325(10) 0.0314(10) 0.0237(9) 0.0022(8) 0.0045(8) -0.0010(8)
C5 0.054(2) 0.0462(19) 0.0394(18) 0.0146(15) -0.0108(15) 0.0122(16)
O6 0.0281(9) 0.0226(9) 0.0252(9) 0.0026(7) -0.0020(7) 0.0063(7)
C6 0.070(2) 0.0316(16) 0.0419(18) 0.0112(14) -0.0128(16) 0.0090(16)
O7 0.0250(9) 0.0182(8) 0.0183(8) 0.0012(7) 0.0014(7) 0.0031(7)
C7 0.0473(18) 0.0276(15) 0.0303(15) 0.0040(12) -0.0074(13) 0.0016(13)
O8 0.0275(9) 0.0200(9) 0.0268(10) 0.0019(7) -0.0005(8) 0.0048(7)
C8 0.0223(12) 0.0222(12) 0.0202(12) -0.0003(9) -0.0004(9) 0.0003(10)
O9 0.0354(12) 0.0444(13) 0.0342(11) -0.0036(10) 0.0020(9) 0.0084(10)
C9 0.0279(13) 0.0271(13) 0.0198(12) 0.0011(10) 0.0034(10) 0.0030(10)
O10 0.0303(11) 0.0343(11) 0.0291(11) -0.0012(9) 0.0022(9) 0.0034(9)
C10 0.0379(15) 0.0292(14) 0.0243(13) -0.0006(11) 0.0034(11) 0.0075(12)
O11 0.0490(12) 0.0221(9) 0.0258(10) 0.0051(8) 0.0106(9) 0.0011(8)
C11 0.0424(17) 0.0452(18) 0.0287(15) -0.0075(13) 0.0053(13) 0.0117(14)
O12 0.0343(10) 0.0245(9) 0.0249(9) 0.0008(7) -0.0035(8) 0.0096(8)
C12 0.0418(17) 0.059(2) 0.0199(14) -0.0021(13) 0.0085(12) 0.0040(15)
C13 0.0505(19) 0.0467(19) 0.0264(15) 0.0110(13) 0.0065(13) -0.0031(15)
C14 0.0415(16) 0.0306(15) 0.0243(13) 0.0034(11) 0.0022(12) 0.0030(12)
C15 0.0222(12) 0.0247(13) 0.0262(13) 0.0058(10) 0.0044(10) 0.0060(10)
C16 0.0210(12) 0.0258(13) 0.0294(13) 0.0090(10) 0.0078(10) 0.0055(10)
C17 0.0328(15) 0.0256(14) 0.0410(16) 0.0068(12) 0.0112(12) 0.0068(11)
C18 0.0408(17) 0.0274(15) 0.067(2) 0.0175(15) 0.0187(16) 0.0047(13)
C19 0.0408(18) 0.058(2) 0.059(2) 0.0381(19) 0.0174(16) 0.0112(16)
C20 0.0393(17) 0.070(2) 0.0315(16) 0.0211(16) 0.0055(13) 0.0017(16)
C21 0.0352(15) 0.0401(17) 0.0268(14) 0.0078(12) 0.0042(11) -0.0005(13)
C22 0.0264(12) 0.0229(12) 0.0205(12) 0.0074(10) 0.0036(9) 0.0048(10)
C23 0.0266(13) 0.0275(13) 0.0212(12) 0.0077(10) 0.0054(10) 0.0080(10)
C24 0.0284(14) 0.0338(15) 0.0297(14) 0.0041(11) 0.0000(11) 0.0035(12)
C25 0.0276(15) 0.055(2) 0.0363(16) 0.0058(14) -0.0029(12) 0.0058(14)
C26 0.0306(15) 0.060(2) 0.0425(17) 0.0166(16) 0.0040(13) 0.0214(15)
C27 0.0413(17) 0.0393(17) 0.0464(18) 0.0145(14) 0.0093(14) 0.0200(14)
C28 0.0313(14) 0.0293(14) 0.0310(14) 0.0068(11) 0.0042(11) 0.0084(11)
C29 0.0374(15) 0.0255(14) 0.0352(15) 0.0001(11) 0.0021(12) 0.0125(12)
C30 0.0321(17) 0.074(3) 0.046(2) -0.0104(18) 0.0088(14) 0.0114(17)
C31 0.043(2) 0.063(3) 0.066(3) 0.005(2) 0.0106(18) -0.0002(18)

loop_
_atom_type_symbol
_atom_type_description
_atom_type_scat_dispersion_real
_atom_type_scat_dispersion_imag
_atom_type_scat_source
C C 0.0033 0.0016 'International Tables Vol C Tables 4.2.6.8 and 6.1.1.4'
H H 0.0000 0.0000 'International Tables Vol C Tables 4.2.6.8 and 6.1.1.4'
O O 0.0106 0.0060 'International Tables Vol C Tables 4.2.6.8 and 6.1.1.4'
Mn Mn 0.3368 0.7283 'International Tables Vol C Tables 4.2.6.8 and 6.1.1.4'

loop_
_geom_angle_atom_site_label_1
_geom_angle_atom_site_label_2
_geom_angle_atom_site_label_3
_geom_angle
_geom_angle_site_symmetry_1
_geom_angle_site_symmetry_3
_geom_angle_publ_flag
O7 Mn1 O6 94.79(8) . . ?
O7 Mn1 O8 175.37(8) . . ?
O6 Mn1 O8 89.79(8) . . ?
O7 Mn1 O1 87.28(8) . . ?
O6 Mn1 O1 177.87(7) . . ?
O8 Mn1 O1 88.15(8) . . ?
O7 Mn1 O5 93.82(7) . . ?
O6 Mn1 O5 91.87(8) . . ?
O8 Mn1 O5 85.34(8) . . ?
O1 Mn1 O5 88.52(8) . . ?
O7 Mn1 O3 95.73(7) . . ?
O6 Mn1 O3 93.29(8) . . ?
O8 Mn1 O3 84.66(7) . . ?
O1 Mn1 O3 85.97(7) . . ?
O5 Mn1 O3 168.73(7) . . ?
C1 O1 Mn1 130.84(17) . . ?
O2 C1 O1 124.2(2) . . ?
O2 C1 C2 120.6(2) . . ?
O1 C1 C2 115.1(2) . . ?
O7 Mn2 O7 80.67(8) 2_666 . ?
O7 Mn2 O4 176.04(7) 2_666 . ?
O7 Mn2 O4 96.47(7) . . ?
O7 Mn2 O11 98.24(8) 2_666 . ?
O7 Mn2 O11 177.40(8) . . ?
O4 Mn2 O11 84.73(8) . . ?
O7 Mn2 O12 88.95(7) 2_666 . ?
O7 Mn2 O12 90.92(7) . . ?
O4 Mn2 O12 93.86(7) . . ?
O11 Mn2 O12 86.70(8) . . ?
O7 Mn2 O10 89.94(8) 2_666 . ?
O7 Mn2 O10 96.61(8) . . ?
O4 Mn2 O10 87.65(8) . . ?
O11 Mn2 O10 85.73(8) . . ?
O12 Mn2 O10 172.11(8) . . ?
O7 Mn2 Mn2 40.47(5) 2_666 2_666 ?
O7 Mn2 Mn2 40.20(5) . 2_666 ?
O4 Mn2 Mn2 136.62(6) . 2_666 ?
O11 Mn2 Mn2 138.66(6) . 2_666 ?
O12 Mn2 Mn2 89.92(5) . 2_666 ?
O10 Mn2 Mn2 94.30(6) . 2_666 ?
C7 C2 C3 119.9(3) . . ?
C7 C2 C1 120.3(2) . . ?
C3 C2 C1 119.8(2) . . ?
C8 O3 Mn1 126.65(16) . . ?
C4 C3 C2 119.9(3) . . ?
C4 C3 H3A 120.0 . . ?
C2 C3 H3A 120.0 . . ?
C8 O4 Mn2 126.26(16) . . ?
C5 C4 C3 119.8(3) . . ?
C5 C4 H4A 120.1 . . ?
C3 C4 H4A 120.1 . . ?
C15 O5 Mn1 124.75(17) . . ?
C6 C5 C4 120.6(3) . . ?
C6 C5 H5A 119.7 . . ?
C4 C5 H5A 119.7 . . ?
C22 O6 Mn1 133.77(16) . . ?
C5 C6 C7 120.0(3) . . ?
C5 C6 H6A 120.0 . . ?
C7 C6 H6A 120.0 . . ?
Mn1 O7 Mn2 123.98(9) . 2_666 ?
Mn1 O7 Mn2 126.44(9) . . ?
Mn2 O7 Mn2 99.33(8) 2_666 . ?
C2 C7 C6 119.8(3) . . ?
C2 C7 H7A 120.1 . . ?
C6 C7 H7A 120.1 . . ?
C29 O8 Mn1 123.16(17) . . ?
C29 O8 H8 110(2) . . ?
Mn1 O8 H8 104(3) . . ?
O3 C8 O4 125.0(2) . . ?
O3 C8 C9 118.4(2) . . ?
O4 C8 C9 116.6(2) . . ?
C31 O9 H9 108(3) . . ?
C10 C9 C14 119.8(2) . . ?
C10 C9 C8 119.7(2) . . ?
C14 C9 C8 120.6(2) . . ?
C30 O10 Mn2 125.6(2) . . ?
C30 O10 H10 109(3) . . ?
Mn2 O10 H10 109(3) . . ?
C9 C10 C11 120.1(3) . . ?
C9 C10 H10A 119.9 . . ?
C11 C10 H10A 119.9 . . ?
C15 O11 Mn2 134.95(17) 2_666 . ?
C12 C11 C10 119.7(3) . . ?
C12 C11 H11A 120.2 . . ?
C10 C11 H11A 120.2 . . ?
C22 O12 Mn2 128.08(17) 2_666 . ?
C11 C12 C13 120.8(3) . . ?
C11 C12 H12A 119.6 . . ?
C13 C12 H12A 119.6 . . ?
C12 C13 C14 119.5(3) . . ?
C12 C13 H13A 120.2 . . ?
C14 C13 H13A 120.2 . . ?
C13 C14 C9 120.1(3) . . ?
C13 C14 H14A 120.0 . . ?
C9 C14 H14A 120.0 . . ?
O5 C15 O11 125.2(2) . 2_666 ?
O5 C15 C16 119.0(2) . . ?
O11 C15 C16 115.8(2) 2_666 . ?
C21 C16 C17 120.1(3) . . ?
C21 C16 C15 119.6(2) . . ?
C17 C16 C15 120.2(2) . . ?
C16 C17 C18 119.7(3) . . ?
C16 C17 H17A 120.1 . . ?
C18 C17 H17A 120.1 . . ?
C19 C18 C17 120.0(3) . . ?
C19 C18 H18A 120.0 . . ?
C17 C18 H18A 120.0 . . ?
C20 C19 C18 120.2(3) . . ?
C20 C19 H19A 119.9 . . ?
C18 C19 H19A 119.9 . . ?
C19 C20 C21 120.2(3) . . ?
C19 C20 H20A 119.9 . . ?
C21 C20 H20A 119.9 . . ?
C16 C21 C20 119.8(3) . . ?
C16 C21 H21A 120.1 . . ?
C20 C21 H21A 120.1 . . ?
O12 C22 O6 126.1(2) 2_666 . ?
O12 C22 C23 117.8(2) 2_666 . ?
O6 C22 C23 116.1(2) . . ?
C24 C23 C28 119.9(3) . . ?
C24 C23 C22 119.2(2) . . ?
C28 C23 C22 120.7(2) . . ?
C25 C24 C23 119.9(3) . . ?
C25 C24 H24A 120.0 . . ?
C23 C24 H24A 120.0 . . ?
C26 C25 C24 119.9(3) . . ?
C26 C25 H25A 120.0 . . ?
C24 C25 H25A 120.0 . . ?
C27 C26 C25 120.5(3) . . ?
C27 C26 H26A 119.8 . . ?
C25 C26 H26A 119.8 . . ?
C26 C27 C28 120.0(3) . . ?
C26 C27 H27A 120.0 . . ?
C28 C27 H27A 120.0 . . ?
C27 C28 C23 119.7(3) . . ?
C27 C28 H28A 120.2 . . ?
C23 C28 H28A 120.2 . . ?
O8 C29 H29A 109.5 . . ?
O8 C29 H29B 109.5 . . ?
O8 C29 H29C 109.5 . . ?
O8 C29 H29D 109.5 . . ?
H29A C29 H29D 140.6 . . ?
H29B C29 H29D 61.6 . . ?
H29C C29 H29D 50.9 . . ?
O8 C29 H29E 109.5 . . ?
H29A C29 H29E 50.9 . . ?
H29B C29 H29E 140.6 . . ?
H29C C29 H29E 61.6 . . ?
H29D C29 H29E 109.5 . . ?
O8 C29 H29F 109.5 . . ?
H29A C29 H29F 61.6 . . ?
H29B C29 H29F 50.9 . . ?
H29C C29 H29F 140.6 . . ?
H29D C29 H29F 109.5 . . ?
H29E C29 H29F 109.5 . . ?
O10 C30 H30B 109.5 . . ?
O10 C30 H30C 109.5 . . ?
H30B C30 H30C 109.5 . . ?
O10 C30 H30A 109.5 . . ?
H30B C30 H30A 109.5 . . ?
H30C C30 H30A 109.5 . . ?
O9 C31 H31B 109.5 . . ?
O9 C31 H31C 109.5 . . ?
H31B C31 H31C 109.5 . . ?
O9 C31 H31A 109.5 . . ?
H31B C31 H31A 109.5 . . ?
H31C C31 H31A 109.5 . . ?

loop_
_geom_bond_atom_site_label_1
_geom_bond_atom_site_label_2
_geom_bond_distance
_geom_bond_site_symmetry_2
_geom_bond_publ_flag
Mn1 O7 1.8434(17) . ?
Mn1 O6 1.9501(18) . ?
Mn1 O8 1.9727(18) . ?
Mn1 O1 1.9979(18) . ?
Mn1 O5 2.1381(19) . ?
Mn1 O3 2.1439(18) . ?
O1 C1 1.289(3) . ?
C1 O2 1.244(3) . ?
C1 C2 1.490(4) . ?
Mn2 O7 1.8924(17) 2_666 ?
Mn2 O7 1.9027(17) . ?
Mn2 O4 1.9452(18) . ?
Mn2 O11 1.9469(19) . ?
Mn2 O12 2.1565(19) . ?
Mn2 O10 2.271(2) . ?
Mn2 Mn2 2.8929(7) 2_666 ?
C2 C7 1.387(4) . ?
C2 C3 1.395(4) . ?
O3 C8 1.246(3) . ?
C3 C4 1.384(4) . ?
C3 H3A 0.9500 . ?
O4 C8 1.280(3) . ?
C4 C5 1.382(5) . ?
C4 H4A 0.9500 . ?
O5 C15 1.251(3) . ?
C5 C6 1.380(5) . ?
C5 H5A 0.9500 . ?
O6 C22 1.286(3) . ?
C6 C7 1.388(4) . ?
C6 H6A 0.9500 . ?
O7 Mn2 1.8924(17) 2_666 ?
C7 H7A 0.9500 . ?
O8 C29 1.442(3) . ?
O8 H8 0.91(4) . ?
C8 C9 1.501(3) . ?
O9 C31 1.425(4) . ?
O9 H9 0.84(4) . ?
C9 C10 1.389(4) . ?
C9 C14 1.392(4) . ?
O10 C30 1.430(4) . ?
O10 H10 0.74(4) . ?
C10 C11 1.391(4) . ?
C10 H10A 0.9500 . ?
O11 C15 1.270(3) 2_666 ?
C11 C12 1.377(5) . ?
C11 H11A 0.9500 . ?
O12 C22 1.245(3) 2_666 ?
C12 C13 1.388(5) . ?
C12 H12A 0.9500 . ?
C13 C14 1.388(4) . ?
C13 H13A 0.9500 . ?
C14 H14A 0.9500 . ?
C15 O11 1.270(3) 2_666 ?
C15 C16 1.496(3) . ?
C16 C21 1.384(4) . ?
C16 C17 1.388(4) . ?
C17 C18 1.392(4) . ?
C17 H17A 0.9500 . ?
C18 C19 1.384(5) . ?
C18 H18A 0.9500 . ?
C19 C20 1.375(5) . ?
C19 H19A 0.9500 . ?
C20 C21 1.391(4) . ?
C20 H20A 0.9500 . ?
C21 H21A 0.9500 . ?
C22 O12 1.245(3) 2_666 ?
C22 C23 1.497(3) . ?
C23 C24 1.390(4) . ?
C23 C28 1.394(4) . ?
C24 C25 1.388(4) . ?
C24 H24A 0.9500 . ?
C25 C26 1.382(5) . ?
C25 H25A 0.9500 . ?
C26 C27 1.380(5) . ?
C26 H26A 0.9500 . ?
C27 C28 1.390(4) . ?
C27 H27A 0.9500 . ?
C28 H28A 0.9500 . ?
C29 H29A 0.9800 . ?
C29 H29B 0.9800 . ?
C29 H29C 0.9800 . ?
C29 H29D 0.9800 . ?
C29 H29E 0.9800 . ?
C29 H29F 0.9800 . ?
C30 H30B 0.9800 . ?
C30 H30C 0.9800 . ?
C30 H30A 0.9800 . ?
C31 H31B 0.9800 . ?
C31 H31C 0.9800 . ?
C31 H31A 0.9800 . ?

loop_
_geom_hbond_atom_site_label_D
_geom_hbond_atom_site_label_H
_geom_hbond_atom_site_label_A
_geom_hbond_distance_DH
_geom_hbond_distance_HA
_geom_hbond_distance_DA
_geom_hbond_angle_DHA
_geom_hbond_site_symmetry_A
O9 H9 O1 0.84(4) 1.98(4) 2.799(3) 165(4) .
O8 H8 O2 0.91(4) 1.66(4) 2.551(3) 165(4) .
O10 H10 O9 0.74(4) 1.95(4) 2.677(3) 170(4) 2_666
